data_6000487
loop_
_publ_author_name
'Kongshaug, Kjell Ove'
'Fjellvag, Helmer'
'Lillerud, Karl Petter'

_publ_section_title
;
 Synthesis and characterization of a novel layered zinc phosphate
;
_journal_name_full 'Solid State Sciences'
_journal_page_first 569
_journal_page_last 576
_journal_paper_doi 10.1016/S1293-2558(00)01064-5
_journal_volume 2
_journal_year 2000
_chemical_formula_sum 'C6 H18 N3 O12 P3 Zn3'
_chemical_formula_weight 613.28
_space_group_crystal_system monoclinic
_space_group_IT_number 14
_space_group_name_Hall '-P 2ybc'
_space_group_name_H-M_alt 'P 1 21/c 1'
_cell_angle_alpha 90
_cell_angle_beta 114.250(1)
_cell_angle_gamma 90
_cell_formula_units_Z 4
_cell_length_a 12.2901(2)
_cell_length_b 8.4000(1)
_cell_length_c 18.4991(3)
_cell_volume 1741.26(5)
_diffrn_ambient_temperature 293
_diffrn_radiation_probe x-ray
_diffrn_radiation_type CuK\a1
_diffrn_radiation_wavelength 1.540598
_exptl_absorpt_coefficient_mu ?
_exptl_crystal_density_diffrn ?
_exptl_crystal_F_000 ?
_pd_proc_ls_prof_wR_factor 0.0420
_refine_ls_number_parameters 173
_refine_ls_number_reflns 1453
_refine_ls_R_I_factor 0.0607
_cod_depositor_comments
;
Powder diffraction
Rietveld refinement using GSAS
;
_cod_database_code 6000487

loop_
_space_group_symop_id
_space_group_symop_operation_xyz
1 x,y,z
2 -x,1/2+y,1/2-z
3 -x,-y,-z
4 x,1/2-y,1/2+z

loop_
_atom_site_label
_atom_site_type_symbol
_atom_site_adp_type
_atom_site_fract_x
_atom_site_fract_y
_atom_site_fract_z
_atom_site_occupancy
_atom_site_U_iso_or_equiv
_atom_site_calc_flag
_atom_site_refinement_flags_posn
_atom_site_refinement_flags_adp
_atom_site_refinement_flags_occupancy
_atom_site_disorder_assembly
_atom_site_disorder_group
Zn1 Zn Uiso 0.8556(5) 0.8621(6) 0.2322(3) 1.000 0.0410(10) . . . . . .
Zn2 Zn Uiso 0.1309(4) 0.8743(6) 0.2289(3) 1.000 0.0410(10) . . . . . .
Zn3 Zn Uiso 0.8635(5) 0.4645(5) 0.0464(3) 1.000 0.0410(10) . . . . . .
P1 P Uiso 0.6938(9) 0.5875(11) 0.1233(5) 1.000 0.049(2) . . . . . .
P2 P Uiso 0.9388(9) 0.1534(12) 0.1642(5) 1.000 0.049(2) . . . . . .
P3 P Uiso 0.1353(8) 0.5729(11) 0.1237(6) 1.000 0.049(2) . . . . . .
O1 O Uiso 0.5549(12) 0.575(2) 0.0796(8) 1.000 0.038(2) . . . . . .
O2 O Uiso 0.7102(12) 0.7434(16) 0.1723(9) 1.000 0.038(2) . . . . . .
O3 O Uiso 0.2736(12) 0.9435(16) 0.3186(8) 1.000 0.038(2) . . . . . .
O4 O Uiso 0.7401(13) 0.9225(19) 0.5595(9) 1.000 0.038(2) . . . . . .
O5 O Uiso 0.0192(10) 0.7832(17) 0.2677(9) 1.000 0.038(2) . . . . . .
O6 O Uiso 0.8375(14) 0.0508(15) 0.1657(9) 1.000 0.038(2) . . . . . .
O7 O Uiso 0.0526(13) 0.0647(16) 0.1714(9) 1.000 0.038(2) . . . . . .
O8 O Uiso 0.8875(17) 0.2511(14) 0.0869(8) 1.000 0.038(2) . . . . . .
O9 O Uiso 0.1893(15) 0.7147(15) 0.1784(9) 1.000 0.038(2) . . . . . .
O10 O Uiso 0.1981(14) 0.941(2) 0.5679(6) 1.000 0.038(2) . . . . . .
O11 O Uiso 0.1632(15) 0.4173(18) 0.1719(8) 1.000 0.038(2) . . . . . .
O12 O Uiso 0.0015(10) 0.9013(18) 0.5787(9) 1.000 0.038(2) . . . . . .
N1 N Uiso 0.381(3) 0.570(3) 0.306(2) 1.000 0.092(5) . . . . . .
N2 N Uiso 0.358(3) 0.051(3) 0.106(2) 1.000 0.092(5) . . . . . .
N3 N Uiso 0.104(3) 0.211(3) 0.048(2) 1.000 0.092(5) . . . . . .
C1 C Uiso 0.540(3) 0.032(5) 0.236(2) 1.000 0.092(5) . . . . . .
C2 C Uiso 0.555(3) 0.170(4) 0.122(2) 1.000 0.092(5) . . . . . .
C3 C Uiso 0.430(4) 0.948(4) 0.175(2) 1.000 0.092(5) . . . . . .
C4 C Uiso 0.440(3) 0.087(4) 0.068(2) 1.000 0.092(5) . . . . . .
C5 C Uiso 0.242(3) 0.979(3) 0.052(2) 1.000 0.092(5) . . . . . .
C6 C Uiso 0.153(3) 1.106(4) 0.004(2) 1.000 0.092(5) . . . . . .

loop_
_geom_angle_atom_site_label_1
_geom_angle_atom_site_label_2
_geom_angle_atom_site_label_3
_geom_angle
_geom_angle_site_symmetry_1
_geom_angle_site_symmetry_2
_geom_angle_site_symmetry_3
_geom_angle_publ_flag
O2 Zn1 O6 102.5(7) . . 1_565 yes
O2 Zn1 O5 126.5(7) . . 1_655 yes
O2 Zn1 O11 102.5(8) . . 2_655 yes
O5 Zn1 O6 108.7(7) 1_655 . 1_565 yes
O6 Zn1 O11 110.8(7) 1_565 . 2_655 yes
O5 Zn1 O11 105.5(7) 1_655 . 2_655 yes
O3 Zn2 O5 109.2(7) . . . yes
O3 Zn2 O9 103.7(7) . . . yes
O3 Zn2 O7 107.0(6) . . 1_565 yes
O5 Zn2 O9 111.3(7) . . . yes
O5 Zn2 O7 105.0(7) . . 1_565 yes
O7 Zn2 O9 120.3(7) 1_565 . . yes
O8 Zn3 O10 105.0(7) . . 2_645 yes
O4 Zn3 O8 115.0(9) 4_564 . . yes
O8 Zn3 O12 117.0(8) . . 4_664 yes
O4 Zn3 O10 102.5(7) 4_564 . 2_645 yes
O10 Zn3 O12 107.4(7) 2_645 . 4_664 yes
O4 Zn3 O12 108.6(7) 4_564 . 4_664 yes
O1 P1 O2 102.1(10) . . . yes
O1 P1 O3 102.8(10) . . 2_645 yes
O1 P1 O4 105.9(10) . . 4_564 yes
O2 P1 O3 108.4(9) . . 2_645 yes
O2 P1 O4 120.1(11) . . 4_564 yes
O3 P1 O4 115.1(10) 2_645 . 4_564 yes
O6 P2 O8 107.0(11) . . . yes
O6 P2 O7 116.4(10) . . 1_655 yes
O5 P2 O6 112.1(10) 2_645 . . yes
O7 P2 O8 110.4(11) 1_655 . . yes
O5 P2 O8 104.3(9) 2_645 . . yes
O5 P2 O7 106.0(10) 2_645 . 1_655 yes
O9 P3 O11 110.2(10) . . . yes
O9 P3 O10 107.8(11) . . 4_564 yes
O9 P3 O12 109.2(11) . . 4_564 yes
O10 P3 O11 105.8(11) 4_564 . . yes
O11 P3 O12 111.8(11) . . 4_564 yes
O10 P3 O12 111.9(10) 4_564 . 4_564 yes
Zn1 O2 P1 129.1(11) . . . yes
Zn2 O3 P1 135.1(10) . . 2_655 yes
Zn3 O4 P1 135.2(11) 4_565 . 4_565 yes
Zn1 O5 Zn2 121.7(8) 1_455 . . yes
Zn2 O5 P2 121.0(9) . . 2_655 yes
Zn1 O5 P2 117.0(9) 1_455 . 2_655 yes
Zn1 O6 P2 125.8(11) 1_545 . . yes
Zn2 O7 P2 132.3(11) 1_545 . 1_455 yes
Zn3 O8 P2 143.0(9) . . . yes
Zn2 O9 P3 135.6(13) . . . yes
Zn3 O10 P3 131.7(11) 2_655 . 4_565 yes
Zn1 O11 P3 130.7(11) 2_645 . . yes
Zn3 O12 P3 134.9(10) 4_465 . 4_565 yes
C1 N1 C2 111(3) 2_655 . 2_655 yes
C3 N2 C4 104(3) 1_545 . . yes
C4 N2 C5 115(3) . . 1_545 yes
C3 N2 C5 114(3) 1_545 . 1_545 yes
N1 C1 C3 106(3) 2_645 . 1_545 yes
N1 C2 C4 110(3) 2_645 . . yes
N2 C3 C1 113(3) 1_565 . 1_565 yes
N2 C4 C2 114(3) . . . yes
N2 C5 C6 112(2) 1_565 . . yes
N3 C6 C5 117(3) 1_565 . . yes

loop_
_geom_bond_atom_site_label_1
_geom_bond_atom_site_label_2
_geom_bond_distance
_geom_bond_site_symmetry_1
_geom_bond_site_symmetry_2
_geom_bond_publ_flag
Zn1 O2 1.947(16) . . yes
Zn1 O6 1.962(15) . 1_565 yes
Zn1 O5 1.957(16) . 1_655 yes
Zn1 O11 1.937(16) . 2_655 yes
Zn2 O3 1.943(15) . . yes
Zn2 O5 1.948(15) . . yes
Zn2 O9 1.933(17) . . yes
Zn2 O7 1.943(15) . 1_565 yes
Zn3 O8 1.918(13) . . yes
Zn3 O10 1.941(11) . 2_645 yes
Zn3 O4 1.887(18) . 4_564 yes
Zn3 O12 1.916(16) . 4_664 yes
P1 O1 1.564(19) . . yes
P1 O2 1.558(17) . . yes
P1 O3 1.557(16) . 2_645 yes
P1 O4 1.509(19) . 4_564 yes
P2 O6 1.52(2) . . yes
P2 O8 1.541(16) . . yes
P2 O7 1.54(2) . 1_655 yes
P2 O5 1.584(17) . 2_645 yes
P3 O9 1.527(17) . . yes
P3 O11 1.539(17) . . yes
P3 O10 1.526(19) . 4_564 yes
P3 O12 1.523(18) . 4_564 yes
N1 C1 1.51(5) . 2_655 yes
N1 C2 1.50(5) . 2_655 yes
N2 C4 1.48(5) . . yes
N2 C3 1.49(5) . 1_545 yes
N2 C5 1.49(5) . 1_545 yes
N3 C6 1.49(5) . 1_545 yes
C1 C3 1.53(6) . 1_545 no
C2 C4 1.52(5) . . no
C5 C6 1.53(5) . . no

loop_
_geom_torsion_atom_site_label_1
_geom_torsion_atom_site_label_2
_geom_torsion_atom_site_label_3
_geom_torsion_atom_site_label_4
_geom_torsion
_geom_torsion_site_symmetry_1
_geom_torsion_site_symmetry_2
_geom_torsion_site_symmetry_3
_geom_torsion_site_symmetry_4
_geom_torsion_publ_flag
O6 Zn1 O2 P1 107.2(12) 1_565 . . . no
O5 Zn1 O2 P1 -17.6(16) 1_655 . . . no
O11 Zn1 O2 P1 -137.9(12) 2_655 . . . no
O2 Zn1 O6 P2 -155.3(11) . . 1_565 1_565 no
O2 Zn1 O5 Zn2 116.0(9) . . 1_655 1_655 no
O2 Zn1 O11 P3 -138.8(14) . . 2_655 2_655 no
O5 Zn2 O3 P1 -76.0(14) . . . 2_655 no
O9 Zn2 O3 P1 165.3(13) . . . 2_655 no
O7 Zn2 O3 P1 37.1(15) 1_565 . . 2_655 no
O3 Zn2 O5 Zn1 124.5(9) . . . 1_455 no
O3 Zn2 O5 P2 -49.4(12) . . . 2_655 no
O9 Zn2 O5 Zn1 -121.7(9) . . . 1_455 no
O9 Zn2 O5 P2 64.5(12) . . . 2_655 no
O7 Zn2 O5 Zn1 10.1(11) 1_565 . . 1_455 no
O7 Zn2 O5 P2 -163.8(10) 1_565 . . 2_655 no
O3 Zn2 O9 P3 156.8(13) . . . . no
O5 Zn2 O9 P3 39.6(16) . . . . no
O7 Zn2 O9 P3 -83.9(15) 1_565 . . . no
O10 Zn3 O8 P2 174(2) 2_645 . . . no
O4 Zn3 O8 P2 -75(3) 4_564 . . . no
O12 Zn3 O8 P2 55(3) 4_664 . . . no
O8 Zn3 O4 P1 37.5(17) . . 4_564 . no
O10 Zn3 O4 P1 150.8(15) 2_645 . 4_564 . no
O12 Zn3 O4 P1 -95.7(16) 4_664 . 4_564 . no
O8 Zn3 O12 P3 8.6(17) . . 4_664 1_655 no
O1 P1 O2 Zn1 -170.5(11) . . . . no
O3 P1 O2 Zn1 81.4(14) 2_645 . . . no
O4 P1 O2 Zn1 -53.9(16) 4_564 . . . no
O1 P1 O3 Zn2 -168.6(12) . . 2_645 2_645 no
O2 P1 O3 Zn2 -61.0(17) . . 2_645 2_645 no
O1 P1 O4 Zn3 -133.9(14) . . 4_564 . no
O2 P1 O4 Zn3 111.4(15) . . 4_564 . no
O3 P1 O4 Zn3 -21(2) 2_645 . 4_564 . no
O8 P2 O6 Zn1 162.3(10) . . . 1_545 no
O7 P2 O6 Zn1 38.4(15) 1_655 . . 1_545 no
O5 P2 O6 Zn1 -84.0(13) 2_645 . . 1_545 no
O6 P2 O8 Zn3 122(2) . . . . no
O7 P2 O8 Zn3 -110(2) 1_655 . . . no
O5 P2 O8 Zn3 3(3) 2_645 . . . no
O6 P2 O5 Zn2 -30.7(14) . . 2_645 2_645 no
O8 P2 O5 Zn2 84.8(13) . . 2_645 2_645 no
O11 P3 O9 Zn2 -98.8(15) . . . . no
O10 P3 O9 Zn2 146.2(12) 4_564 . . . no
O12 P3 O9 Zn2 24.4(17) 4_564 . . . no
O9 P3 O11 Zn1 49.5(19) . . . 2_645 no
O10 P3 O11 Zn1 165.7(12) 4_564 . . 2_645 no
O12 P3 O11 Zn1 -72.2(16) 4_564 . . 2_645 no
O9 P3 O12 Zn3 -141.2(13) . . 4_564 1_455 no
O11 P3 O12 Zn3 -19.0(18) . . 4_564 1_455 no
C3 N2 C4 C2 -59(3) 1_545 . . . no
C5 N2 C4 C2 176(3) 1_545 . . . no
C4 N2 C3 C1 63(4) . . 1_545 . no
C5 N2 C3 C1 -172(3) 1_545 . 1_545 . no
C4 N2 C5 C6 -83(4) . . 1_545 1_545 no
N1 C1 C3 N2 -64(4) 2_645 . 1_545 . no
N1 C2 C4 N2 57(4) 2_645 . . . no
N2 C5 C6 N3 -70(4) 1_565 . . 1_565 no
